data_7703267
loop_
_publ_author_name
'Coughlin, Omar'
'Kr\"amer, Tobias'
'Benjamin, Sophie L.'

_publ_section_title
;
 Diverse structure and reactivity of pentamethylcyclopentadienyl
 antimony(iii) cations.
;
_journal_issue 6
_journal_name_full 'Dalton transactions (Cambridge, England : 2003)'
_journal_page_first 1726
_journal_page_last 1730
_journal_paper_doi 10.1039/d0dt00024h
_journal_volume 49
_journal_year 2020
_chemical_formula_moiety 'C31 H39 F N2 Sb, B C24 F20, 0.5(C6 H4 F2)'
_chemical_formula_sum 'C58 H41 B F22 N2 Sb'
_chemical_formula_weight 1316.49
_space_group_crystal_system monoclinic
_space_group_IT_number 14
_space_group_name_Hall '-P 2ybc'
_space_group_name_H-M_alt 'P 1 21/c 1'
_atom_sites_solution_hydrogens geom
_atom_sites_solution_primary dual
_audit_creation_date 2019-11-25
_audit_creation_method
;
Olex2 1.2
(compiled 2018.05.29 svn.r3508 for OlexSys, GUI svn.r5506)
;
_audit_update_record
;
2019-11-25 deposited with the CCDC.	2020-01-09 downloaded from the CCDC.
;
_cell_angle_alpha 90
_cell_angle_beta 113.5290(10)
_cell_angle_gamma 90
_cell_formula_units_Z 4
_cell_length_a 18.2924(2)
_cell_length_b 17.8036(2)
_cell_length_c 17.4223(2)
_cell_measurement_reflns_used 18180
_cell_measurement_temperature 150.01(10)
_cell_measurement_theta_max 71.6200
_cell_measurement_theta_min 3.8510
_cell_volume 5202.19(11)
_computing_cell_refinement 'CrysAlisPro 1.171.40.45a (Rigaku OD, 2019)'
_computing_data_collection 'CrysAlisPro 1.171.40.45a (Rigaku OD, 2019)'
_computing_data_reduction 'CrysAlisPro 1.171.40.45a (Rigaku OD, 2019)'
_computing_molecular_graphics 'Olex2 (Dolomanov et al., 2009)'
_computing_publication_material 'Olex2 (Dolomanov et al., 2009)'
_computing_structure_refinement 'ShelXL (Sheldrick, 2015)'
_computing_structure_solution 'ShelXT (Sheldrick, 2015)'
_diffrn_ambient_environment N~2~
_diffrn_ambient_temperature 150.01(10)
_diffrn_detector 'CCD plate'
_diffrn_detector_area_resol_mean 15.9832
_diffrn_detector_type Sapphire3
_diffrn_measured_fraction_theta_full 1.000
_diffrn_measured_fraction_theta_max 0.987
_diffrn_measurement_details
;
List of Runs (angles in degrees, time in seconds):

  # Type    Start    End  Width  t~exp~   \w     \q     \k     \f   Frames
#--------------------------------------------------------------------------
  1  \w   -101.00 -17.00   1.00    5.00    --  -33.50 -57.00  90.00   84
  2  \w    -31.00  53.00   1.00    5.00    --   36.58 -57.00 120.00   84
  3  \w     18.00  90.00   1.00    5.00    --   36.58-125.00  90.00   72
  4  \w     20.00 104.00   1.00    5.00    --   36.58  57.00 -90.00   84
  5  \w    -31.00  53.00   1.00    5.00    --   36.58 -57.00 150.00   84
  6  \w     70.00 178.00   1.00   20.00    --  108.00  15.00 -60.00  108
  7  \w     38.00 129.00   1.00   20.00    --  108.00 -30.00  90.00   91
  8  \w     90.00 175.00   1.00   20.00    --  108.00  61.00 -90.00   85
  9  \w     41.00 126.00   1.00   20.00    --  108.00 -61.00-120.00   85
 10  \w     39.00 109.00   1.00   20.00    --  108.00 -94.00   0.00   70
 11  \w     40.00 125.00   1.00   20.00    --  108.00 -45.00 -30.00   85
 12  \w     37.00 146.00   1.00   20.00    --  108.00 -15.00 -90.00  109
 13  \w     41.00 126.00   1.00   20.00    --  108.00 -61.00   0.00   85
 14  \w     17.00 106.00   1.00    5.00    --   36.58  37.00-150.00   89
 15  \w    -31.00  53.00   1.00    5.00    --   36.58 -57.00-120.00   84
 16  \w    -31.00  53.00   1.00    5.00    --   36.58 -57.00 -30.00   84
 17  \w     10.00 104.00   1.00    5.00    --   36.58  77.00   0.00   94
 18  \w     39.00 109.00   1.00   20.00    --  108.00 -94.00-180.00   70
 19  \w     87.00 124.00   1.00   20.00    --  108.00  30.00  30.00   37
 20  \w     87.00 178.00   1.00   20.00    --  108.00  30.00  90.00   91
;
_diffrn_measurement_device 'four-circle diffractometer'
_diffrn_measurement_device_type 'Xcalibur, Sapphire3, Gemini'
_diffrn_measurement_method '\w scans'
_diffrn_orient_matrix_type 'CrysAlisPro convention (1999,Acta A55,543-557)'
_diffrn_orient_matrix_UB_11 -0.0753475000
_diffrn_orient_matrix_UB_12 0.0186664000
_diffrn_orient_matrix_UB_13 -0.0785107000
_diffrn_orient_matrix_UB_21 -0.0463164000
_diffrn_orient_matrix_UB_22 0.0145419000
_diffrn_orient_matrix_UB_23 0.0555164000
_diffrn_orient_matrix_UB_31 0.0249543000
_diffrn_orient_matrix_UB_32 0.0831644000
_diffrn_orient_matrix_UB_33 0.0078377000
_diffrn_radiation_monochromator graphite
_diffrn_radiation_probe x-ray
_diffrn_radiation_type CuK\a
_diffrn_radiation_wavelength 1.54184
_diffrn_reflns_av_R_equivalents 0.0326
_diffrn_reflns_av_unetI/netI 0.0314
_diffrn_reflns_Laue_measured_fraction_full 1.000
_diffrn_reflns_Laue_measured_fraction_max 0.987
_diffrn_reflns_limit_h_max 21
_diffrn_reflns_limit_h_min -22
_diffrn_reflns_limit_k_max 21
_diffrn_reflns_limit_k_min -16
_diffrn_reflns_limit_l_max 21
_diffrn_reflns_limit_l_min -21
_diffrn_reflns_number 38975
_diffrn_reflns_point_group_measured_fraction_full 1.000
_diffrn_reflns_point_group_measured_fraction_max 0.987
_diffrn_reflns_theta_full 67.684
_diffrn_reflns_theta_max 71.991
_diffrn_reflns_theta_min 3.621
_diffrn_source 'fine-focus sealed X-ray tube'
_diffrn_source_type 'Enhance (Cu) X-ray Source'
_exptl_absorpt_coefficient_mu 5.312
_exptl_absorpt_correction_T_max 0.691
_exptl_absorpt_correction_T_min 0.417
_exptl_absorpt_correction_type analytical
_exptl_absorpt_process_details
;
CrysAlisPro 1.171.40.45a (Rigaku Oxford Diffraction, 2019)
Analytical numeric absorption correction using a multifaceted crystal
			model based on expressions derived by R.C. Clark & J.S. Reid.
(Clark, R. C. & Reid, J. S. (1995). Acta Cryst. A51, 887-897)
Empirical absorption correction using spherical harmonics,
 implemented in SCALE3 ABSPACK scaling algorithm.
;
_exptl_crystal_colour yellow
_exptl_crystal_colour_primary yellow
_exptl_crystal_density_diffrn 1.681
_exptl_crystal_description block
_exptl_crystal_F_000 2628
_exptl_crystal_size_max 0.248
_exptl_crystal_size_mid 0.147
_exptl_crystal_size_min 0.101
_refine_diff_density_max 1.240
_refine_diff_density_min -2.636
_refine_diff_density_rms 0.177
_refine_ls_extinction_method none
_refine_ls_goodness_of_fit_ref 1.101
_refine_ls_hydrogen_treatment constr
_refine_ls_matrix_type full
_refine_ls_number_parameters 804
_refine_ls_number_reflns 10089
_refine_ls_number_restraints 144
_refine_ls_restrained_S_all 1.094
_refine_ls_R_factor_all 0.0884
_refine_ls_R_factor_gt 0.0823
_refine_ls_shift/su_max 0.000
_refine_ls_shift/su_mean 0.000
_refine_ls_structure_factor_coef Fsqd
_refine_ls_weighting_details 'w=1/[\s^2^(Fo^2^)+(0.1362P)^2^+35.0888P] where P=(Fo^2^+2Fc^2^)/3'
_refine_ls_weighting_scheme calc
_refine_ls_wR_factor_gt 0.2431
_refine_ls_wR_factor_ref 0.2467
_reflns_Friedel_coverage 0.000
_reflns_number_gt 9230
_reflns_number_total 10089
_reflns_threshold_expression 'I > 2\s(I)'
_cod_data_source_file d0dt00024h3.cif
_cod_data_source_block Compound5
_cod_depositor_comments 'Adding full bibliography for 7703262--7703267.cif.'
_cod_database_code 7703267
_shelx_shelxl_version_number 2016/6
_chemical_oxdiff_formula Sb1C51H21B1F21N2
_chemical_oxdiff_usercomment 'Light yellow block'
_shelx_space_group_comment
;
The symmetry employed for this shelxl refinement is uniquely defined
by the following loop, which should always be used as a source of
symmetry information in preference to the above space-group names.
They are only intended as comments.
;
_reflns_odcompleteness_completeness 99.96
_reflns_odcompleteness_iscentric 1
_reflns_odcompleteness_theta 66.97
_olex2_refinement_description
;
1. Fixed Uiso
 At 1.2 times of:
  All C(H) groups
 At 1.5 times of:
  All C(H,H,H) groups
2. Restrained distances
 C33-F2 \\sim C32-F3
 with sigma of 0.02
 C33-C34 \\sim C35-C34 \\sim C33-C32 \\sim C36-C35 \\sim C37-C36 \\sim C32-C37
 with sigma of 0.02
 C33-F3 \\sim C37-F3 \\sim C32-F2 \\sim C34-F2
 with sigma of 0.04
 C36-C34 \\sim C37-C35 \\sim C32-C36 \\sim C33-C37 \\sim C32-C34 \\sim C33-C35
 with sigma of 0.04
3. Restrained planarity
 C33, C32, C37, C36, C35, C34, F2, F3
 with sigma of 0.1
4. Uiso/Uaniso restraints and constraints
C33 \\sim C32 \\sim C37 \\sim C36 \\sim C35 \\sim C34 \\sim F2 \\sim F3: within
2A with sigma of 0.04 and sigma for terminal atoms of 0.08
5. Rigid body (RIGU) restrains
 C33, C32, C37, C36, C35, C34, F2, F3
 with sigma for 1-2 distances of 0.004 and sigma for 1-3 distances of 0.004
6. Others
 Fixed Sof: C33(0.5) C32(0.5) C37(0.5) H37(0.5) C36(0.5) H36(0.5) C35(0.5)
 H35(0.5) C34(0.5) H34(0.5) F2(0.5) F3(0.5)
7.a Aromatic/amide H refined with riding coordinates:
 C30(H30), C31(H31), C15(H15), C22(H22), C24(H24), C13(H13), C37(H37),
 C36(H36), C35(H35), C34(H34)
7.b Idealised Me refined as rotating group:
 C19(H19A,H19B,H19C), C28(H28A,H28B,H28C), C27(H27A,H27B,H27C), C26(H26A,H26B,
 H26C), C9(H9A,H9B,H9C), C17(H17A,H17B,H17C), C8(H8A,H8B,H8C), C18(H18A,H18B,
 H18C), C10(H10A,H10B,H10C), C6(H6A,H6B,H6C), C7(H7A,H7B,H7C)
;
_olex2_date_sample_data_collection 2019-10-03
_olex2_submission_special_instructions 'No special instructions were received'
_oxdiff_exptl_absorpt_empirical_details
;
Empirical correction (ABSPACK) includes:
- Absorption correction using spherical harmonics
- Frame scaling
;
_oxdiff_exptl_absorpt_empirical_full_max 1.341
_oxdiff_exptl_absorpt_empirical_full_min 0.607

loop_
_space_group_symop_operation_xyz
'x, y, z'
'-x, y+1/2, -z+1/2'
'-x, -y, -z'
'x, -y-1/2, z-1/2'

loop_
_atom_site_label
_atom_site_type_symbol
_atom_site_fract_x
_atom_site_fract_y
_atom_site_fract_z
_atom_site_U_iso_or_equiv
_atom_site_adp_type
_atom_site_occupancy
_atom_site_site_symmetry_order
_atom_site_calc_flag
_atom_site_refinement_flags_posn
_atom_site_refinement_flags_adp
_atom_site_refinement_flags_occupancy
_atom_site_disorder_assembly
_atom_site_disorder_group
Sb1 Sb 0.32788(3) -0.10474(3) 0.85501(3) 0.03323(18) Uani 1 1 d . . . . .
F4 F 0.0686(2) 0.2368(2) 0.6903(2) 0.0266(7) Uani 1 1 d . . . . .
F8 F 0.1981(2) 0.4517(2) 0.6425(2) 0.0253(7) Uani 1 1 d . . . . .
F23 F 0.3235(2) 0.1757(2) 0.8030(2) 0.0264(7) Uani 1 1 d . . . . .
F9 F 0.1538(2) 0.4677(2) 0.7836(2) 0.0319(8) Uani 1 1 d . . . . .
F19 F 0.1263(2) 0.3256(2) 0.8407(2) 0.0284(8) Uani 1 1 d . . . . .
F13 F 0.3905(2) 0.3233(2) 0.8732(2) 0.0273(8) Uani 1 1 d . . . . .
F7 F 0.0733(2) 0.4746(2) 0.4979(2) 0.0311(8) Uani 1 1 d . . . . .
F18 F 0.1944(2) 0.1932(2) 0.6452(2) 0.0295(8) Uani 1 1 d . . . . .
F14 F 0.3677(2) 0.4031(2) 0.7272(2) 0.0295(8) Uani 1 1 d . . . . .
F5 F -0.0547(2) 0.2635(2) 0.5497(2) 0.0322(8) Uani 1 1 d . . . . .
F22 F 0.3114(3) 0.0777(2) 0.9100(3) 0.0358(9) Uani 1 1 d . . . . .
F6 F -0.0538(2) 0.3787(3) 0.4479(2) 0.0370(9) Uani 1 1 d . . . . .
F17 F 0.2611(3) 0.1496(2) 0.5427(3) 0.0434(11) Uani 1 1 d . . . . .
F20 F 0.1163(2) 0.2256(3) 0.9498(3) 0.0368(9) Uani 1 1 d . . . . .
F12 F 0.4598(3) 0.4185(3) 0.9995(3) 0.0426(10) Uani 1 1 d . . . . .
F15 F 0.4333(3) 0.3563(3) 0.6251(3) 0.0481(12) Uani 1 1 d . . . . .
F21 F 0.2084(3) 0.0999(2) 0.9860(3) 0.0384(10) Uani 1 1 d . . . . .
F10 F 0.2223(3) 0.5589(2) 0.9120(3) 0.0457(11) Uani 1 1 d . . . . .
F16 F 0.3820(3) 0.2310(3) 0.5306(3) 0.0478(12) Uani 1 1 d . . . . .
F11 F 0.3758(3) 0.5374(3) 1.0215(3) 0.0523(12) Uani 1 1 d . . . . .
N2 N 0.2874(3) -0.2236(3) 0.6888(3) 0.0259(11) Uani 1 1 d . . . . .
F1 F 0.4197(3) -0.0980(4) 0.8259(3) 0.0607(16) Uani 1 1 d . . . . .
N1 N 0.1954(3) -0.1464(3) 0.6839(3) 0.0256(11) Uani 1 1 d . . . . .
C42 C 0.0728(4) 0.4177(4) 0.5477(4) 0.0235(12) Uani 1 1 d . . . . .
C43 C 0.1356(4) 0.4044(3) 0.6222(4) 0.0207(12) Uani 1 1 d . . . . .
C38 C 0.1413(3) 0.3441(3) 0.6762(4) 0.0200(11) Uani 1 1 d . . . . .
C39 C 0.0736(4) 0.2988(3) 0.6473(4) 0.0210(11) Uani 1 1 d . . . . .
C60 C 0.2653(4) 0.1387(3) 0.8928(4) 0.0249(12) Uani 1 1 d . . . . .
C56 C 0.2236(3) 0.2556(3) 0.8135(3) 0.0198(11) Uani 1 1 d . . . . .
C61 C 0.2696(4) 0.1917(3) 0.8359(3) 0.0222(12) Uani 1 1 d . . . . .
C50 C 0.2787(4) 0.2994(3) 0.6944(3) 0.0206(11) Uani 1 1 d . . . . .
C45 C 0.2301(4) 0.4521(4) 0.8342(4) 0.0256(12) Uani 1 1 d . . . . .
C44 C 0.2694(3) 0.3910(3) 0.8197(4) 0.0195(11) Uani 1 1 d . . . . .
C55 C 0.2549(4) 0.2362(4) 0.6434(4) 0.0254(13) Uani 1 1 d . . . . .
C20 C 0.1498(4) -0.0915(4) 0.7069(4) 0.0252(12) Uani 1 1 d . . . . .
C49 C 0.3474(4) 0.3831(4) 0.8789(4) 0.0228(12) Uani 1 1 d . . . . .
C57 C 0.1730(4) 0.2639(4) 0.8556(4) 0.0227(12) Uani 1 1 d . . . . .
C46 C 0.2648(5) 0.5015(4) 0.9014(4) 0.0326(15) Uani 1 1 d . . . . .
C11 C 0.3569(4) -0.2719(4) 0.7166(4) 0.0267(13) Uani 1 1 d . . . . .
C40 C 0.0079(4) 0.3106(4) 0.5733(4) 0.0242(12) Uani 1 1 d . . . . .
C58 C 0.1668(4) 0.2137(4) 0.9120(4) 0.0255(13) Uani 1 1 d . . . . .
C51 C 0.3387(4) 0.3394(4) 0.6845(4) 0.0251(12) Uani 1 1 d . . . . .
C54 C 0.2881(4) 0.2126(4) 0.5894(4) 0.0303(14) Uani 1 1 d . . . . .
C41 C 0.0070(4) 0.3693(4) 0.5219(4) 0.0260(13) Uani 1 1 d . . . . .
C25 C 0.1674(4) -0.0153(4) 0.7046(4) 0.0271(13) Uani 1 1 d . . . . .
C16 C 0.4246(4) -0.2482(4) 0.7063(4) 0.0281(13) Uani 1 1 d . . . . .
C59 C 0.2135(4) 0.1500(4) 0.9311(4) 0.0275(13) Uani 1 1 d . . . . .
C30 C 0.1707(5) -0.1799(4) 0.6064(5) 0.0368(16) Uani 1 1 d . . . . .
H30 H 0.122277 -0.170764 0.559435 0.044 Uiso 1 1 calc R . . . .
C48 C 0.3845(4) 0.4301(4) 0.9455(4) 0.0305(14) Uani 1 1 d . . . . .
C23 C 0.0657(4) 0.0127(4) 0.7569(4) 0.0329(15) Uani 1 1 d . . . . .
C47 C 0.3421(5) 0.4906(4) 0.9567(4) 0.0352(16) Uani 1 1 d . . . . .
C29 C 0.2668(4) -0.1726(3) 0.7342(4) 0.0237(12) Uani 1 1 d . . . . .
C53 C 0.3483(5) 0.2527(4) 0.5831(4) 0.0361(17) Uani 1 1 d . . . . .
C31 C 0.2283(5) -0.2280(4) 0.6102(5) 0.0366(15) Uani 1 1 d . . . . .
H31 H 0.228105 -0.259586 0.566206 0.044 Uiso 1 1 calc R . . . .
C15 C 0.4893(4) -0.2980(4) 0.7306(5) 0.0348(15) Uani 1 1 d . . . . .
H15 H 0.536150 -0.283608 0.723371 0.042 Uiso 1 1 calc R . . . .
C22 C 0.0486(4) -0.0637(4) 0.7558(5) 0.0363(16) Uani 1 1 d . . . . .
H22 H 0.008053 -0.079615 0.773229 0.044 Uiso 1 1 calc R . . . .
C52 C 0.3745(4) 0.3167(4) 0.6306(4) 0.0329(15) Uani 1 1 d . . . . .
C12 C 0.3500(5) -0.3430(4) 0.7458(5) 0.0353(15) Uani 1 1 d . . . . .
C21 C 0.0889(4) -0.1170(4) 0.7300(5) 0.0332(15) Uani 1 1 d . . . . .
C19 C 0.4283(4) -0.1732(4) 0.6678(5) 0.0347(15) Uani 1 1 d . . . . .
H19A H 0.384060 -0.169247 0.612740 0.052 Uiso 1 1 calc GR . . . .
H19B H 0.479014 -0.168729 0.661585 0.052 Uiso 1 1 calc GR . . . .
H19C H 0.424109 -0.132877 0.704158 0.052 Uiso 1 1 calc GR . . . .
C28 C 0.2288(4) 0.0107(4) 0.6744(5) 0.0356(15) Uani 1 1 d . . . . .
H28A H 0.282092 0.002250 0.718173 0.053 Uiso 1 1 calc GR . . . .
H28B H 0.221425 0.064398 0.661227 0.053 Uiso 1 1 calc GR . . . .
H28C H 0.223239 -0.017453 0.624062 0.053 Uiso 1 1 calc GR . . . .
C24 C 0.1239(4) 0.0360(4) 0.7299(4) 0.0312(14) Uani 1 1 d . . . . .
H24 H 0.134284 0.088126 0.728663 0.037 Uiso 1 1 calc R . . . .
C14 C 0.4867(5) -0.3668(4) 0.7643(5) 0.0380(16) Uani 1 1 d . . . . .
B1 B 0.2283(4) 0.3237(4) 0.7511(4) 0.0185(12) Uani 1 1 d . . . . .
C4 C 0.2835(5) -0.1274(4) 0.9976(5) 0.0376(16) Uani 1 1 d . . . . .
C13 C 0.4173(5) -0.3893(4) 0.7720(5) 0.0405(18) Uani 1 1 d . . . . .
H13 H 0.415479 -0.437126 0.795393 0.049 Uiso 1 1 calc R . . . .
C1 C 0.3743(5) -0.1892(5) 0.9581(5) 0.0418(18) Uani 1 1 d . . . . .
C27 C 0.0191(5) 0.0692(5) 0.7830(6) 0.0434(18) Uani 1 1 d . . . . .
H27A H -0.037537 0.065548 0.745813 0.065 Uiso 1 1 calc GR . . . .
H27B H 0.038476 0.119860 0.779356 0.065 Uiso 1 1 calc GR . . . .
H27C H 0.025877 0.059146 0.840717 0.065 Uiso 1 1 calc GR . . . .
C3 C 0.3600(5) -0.0896(5) 1.0347(5) 0.0400(17) Uani 1 1 d . . . . .
C2 C 0.4146(5) -0.1274(5) 1.0134(5) 0.0440(18) Uani 1 1 d . . . . .
C26 C 0.0654(5) -0.1991(5) 0.7230(7) 0.050(2) Uani 1 1 d . . . . .
H26A H 0.021352 -0.208148 0.668755 0.075 Uiso 1 1 calc GR . . . .
H26B H 0.048403 -0.212047 0.768090 0.075 Uiso 1 1 calc GR . . . .
H26C H 0.111146 -0.230254 0.727731 0.075 Uiso 1 1 calc GR . . . .
C5 C 0.2934(5) -0.1890(5) 0.9549(5) 0.0418(18) Uani 1 1 d . . . . .
C9 C 0.2099(6) -0.0975(5) 1.0000(6) 0.049(2) Uani 1 1 d . . . . .
H9A H 0.215353 -0.094717 1.058245 0.074 Uiso 1 1 calc GR . . . .
H9B H 0.165219 -0.130606 0.968215 0.074 Uiso 1 1 calc GR . . . .
H9C H 0.199780 -0.047140 0.975239 0.074 Uiso 1 1 calc GR . . . .
C17 C 0.2736(6) -0.3713(5) 0.7488(6) 0.049(2) Uani 1 1 d . . . . .
H17A H 0.278615 -0.371782 0.806913 0.073 Uiso 1 1 calc GR . . . .
H17B H 0.262985 -0.422376 0.725944 0.073 Uiso 1 1 calc GR . . . .
H17C H 0.229539 -0.338259 0.715406 0.073 Uiso 1 1 calc GR . . . .
C8 C 0.3734(6) -0.0197(5) 1.0857(5) 0.0446(18) Uani 1 1 d . . . . .
H8A H 0.345587 0.022284 1.049466 0.067 Uiso 1 1 calc GR . . . .
H8B H 0.430643 -0.008904 1.111904 0.067 Uiso 1 1 calc GR . . . .
H8C H 0.352811 -0.026655 1.129228 0.067 Uiso 1 1 calc GR . . . .
C18 C 0.5570(6) -0.4204(5) 0.7905(6) 0.053(2) Uani 1 1 d . . . . .
H18A H 0.541131 -0.466545 0.757261 0.080 Uiso 1 1 calc GR . . . .
H18B H 0.574227 -0.432624 0.850005 0.080 Uiso 1 1 calc GR . . . .
H18C H 0.601126 -0.396658 0.781180 0.080 Uiso 1 1 calc GR . . . .
C10 C 0.2321(7) -0.2496(5) 0.9115(6) 0.054(2) Uani 1 1 d . . . . .
H10A H 0.179248 -0.232719 0.906203 0.081 Uiso 1 1 calc GR . . . .
H10B H 0.246320 -0.295846 0.944678 0.081 Uiso 1 1 calc GR . . . .
H10C H 0.231125 -0.259153 0.855741 0.081 Uiso 1 1 calc GR . . . .
C6 C 0.4188(6) -0.2584(6) 0.9465(6) 0.056(2) Uani 1 1 d . . . . .
H6A H 0.380131 -0.295797 0.912316 0.084 Uiso 1 1 calc GR . . . .
H6B H 0.451063 -0.280129 1.001364 0.084 Uiso 1 1 calc GR . . . .
H6C H 0.453525 -0.243640 0.918483 0.084 Uiso 1 1 calc GR . . . .
C7 C 0.5020(5) -0.1117(7) 1.0423(6) 0.059(3) Uani 1 1 d . . . . .
H7A H 0.522083 -0.134662 1.003330 0.089 Uiso 1 1 calc GR . . . .
H7B H 0.530482 -0.132757 1.098329 0.089 Uiso 1 1 calc GR . . . .
H7C H 0.510731 -0.057255 1.043972 0.089 Uiso 1 1 calc GR . . . .
C33 C 0.0365(9) -0.0296(9) 0.4659(11) 0.054(4) Uani 0.5 1 d D U P A -1
C32 C -0.0141(9) -0.0525(10) 0.5022(9) 0.054(4) Uani 0.5 1 d D U P A -1
C37 C -0.0433(12) -0.0021(9) 0.5429(11) 0.057(5) Uani 0.5 1 d D U P A -1
H37 H -0.078901 -0.018092 0.567109 0.068 Uiso 0.5 1 calc R . P A -1
C36 C -0.0201(13) 0.0719(10) 0.5478(12) 0.068(5) Uani 0.5 1 d D U P A -1
H36 H -0.039731 0.107303 0.575743 0.082 Uiso 0.5 1 calc R . P A -1
C35 C 0.0311(17) 0.0946(12) 0.5126(17) 0.074(6) Uani 0.5 1 d D U P A -1
H35 H 0.048155 0.145472 0.517872 0.088 Uiso 0.5 1 calc R . P A -1
C34 C 0.0580(11) 0.0444(9) 0.4697(13) 0.066(4) Uani 0.5 1 d D U P A -1
H34 H 0.091252 0.060991 0.442876 0.079 Uiso 0.5 1 calc R . P A -1
F2 F 0.0619(9) -0.0809(8) 0.4281(9) 0.082(4) Uani 0.5 1 d D U P A -1
F3 F -0.0335(12) -0.1240(8) 0.4978(12) 0.082(5) Uani 0.5 1 d D U P A -1

loop_
_atom_site_aniso_label
_atom_site_aniso_U_11
_atom_site_aniso_U_22
_atom_site_aniso_U_33
_atom_site_aniso_U_23
_atom_site_aniso_U_13
_atom_site_aniso_U_12
Sb1 0.0335(3) 0.0366(3) 0.0298(3) 0.00246(17) 0.0130(2) 0.00178(17)
F4 0.0290(18) 0.0227(18) 0.0300(18) 0.0004(14) 0.0138(15) -0.0054(14)
F8 0.0275(17) 0.0230(18) 0.0294(18) 0.0040(14) 0.0155(15) -0.0013(14)
F23 0.0340(19) 0.0233(18) 0.0274(18) 0.0070(14) 0.0180(15) 0.0097(14)
F9 0.034(2) 0.0275(19) 0.039(2) -0.0025(16) 0.0191(17) 0.0082(15)
F19 0.0303(19) 0.032(2) 0.0309(19) -0.0003(15) 0.0208(16) 0.0027(15)
F13 0.0275(18) 0.0303(19) 0.0256(17) 0.0001(14) 0.0123(15) 0.0030(14)
F7 0.0337(19) 0.032(2) 0.0317(19) 0.0133(16) 0.0169(16) 0.0087(15)
F18 0.042(2) 0.0220(18) 0.0277(18) -0.0041(14) 0.0176(16) -0.0010(15)
F14 0.032(2) 0.032(2) 0.031(2) 0.0019(15) 0.0198(16) -0.0059(15)
F5 0.0265(18) 0.032(2) 0.034(2) -0.0065(16) 0.0081(16) -0.0075(15)
F22 0.045(2) 0.028(2) 0.036(2) 0.0138(16) 0.0176(18) 0.0061(17)
F6 0.030(2) 0.048(2) 0.0253(19) 0.0034(17) 0.0028(16) 0.0042(18)
F17 0.069(3) 0.036(2) 0.031(2) -0.0084(17) 0.026(2) 0.010(2)
F20 0.039(2) 0.050(3) 0.034(2) 0.0052(18) 0.0276(18) -0.0030(18)
F12 0.035(2) 0.047(3) 0.034(2) -0.0064(19) 0.0017(18) -0.0131(19)
F15 0.045(2) 0.068(3) 0.049(3) 0.005(2) 0.038(2) 0.000(2)
F21 0.046(2) 0.041(2) 0.033(2) 0.0151(17) 0.0207(19) -0.0070(18)
F10 0.070(3) 0.027(2) 0.048(3) -0.0139(18) 0.032(2) 0.005(2)
F16 0.061(3) 0.065(3) 0.035(2) -0.001(2) 0.037(2) 0.016(2)
F11 0.075(3) 0.038(3) 0.039(2) -0.021(2) 0.017(2) -0.018(2)
N2 0.028(3) 0.021(3) 0.030(3) 0.000(2) 0.014(2) -0.002(2)
F1 0.038(3) 0.109(5) 0.042(3) -0.003(3) 0.023(2) -0.011(3)
N1 0.025(3) 0.021(3) 0.031(3) -0.003(2) 0.011(2) -0.004(2)
C42 0.027(3) 0.026(3) 0.024(3) 0.004(2) 0.016(2) 0.007(2)
C43 0.023(3) 0.023(3) 0.023(3) -0.001(2) 0.016(2) 0.002(2)
C38 0.023(3) 0.020(3) 0.021(3) -0.001(2) 0.013(2) 0.003(2)
C39 0.024(3) 0.019(3) 0.022(3) -0.001(2) 0.012(2) 0.000(2)
C60 0.033(3) 0.020(3) 0.020(3) 0.002(2) 0.008(2) -0.002(2)
C56 0.022(3) 0.020(3) 0.017(3) -0.001(2) 0.008(2) -0.003(2)
C61 0.029(3) 0.025(3) 0.016(3) -0.001(2) 0.012(2) -0.004(2)
C50 0.027(3) 0.022(3) 0.018(3) 0.006(2) 0.014(2) 0.007(2)
C45 0.033(3) 0.022(3) 0.026(3) -0.003(2) 0.016(3) -0.002(2)
C44 0.020(3) 0.022(3) 0.019(3) 0.001(2) 0.011(2) -0.003(2)
C55 0.036(3) 0.026(3) 0.015(3) 0.006(2) 0.011(2) 0.012(3)
C20 0.019(3) 0.025(3) 0.028(3) -0.003(2) 0.005(2) -0.001(2)
C49 0.025(3) 0.026(3) 0.021(3) 0.002(2) 0.013(2) -0.004(2)
C57 0.027(3) 0.025(3) 0.019(3) -0.005(2) 0.012(2) -0.007(2)
C46 0.051(4) 0.019(3) 0.035(4) -0.006(3) 0.025(3) -0.003(3)
C11 0.028(3) 0.026(3) 0.028(3) 0.000(2) 0.014(3) 0.003(2)
C40 0.024(3) 0.027(3) 0.023(3) -0.006(2) 0.011(2) 0.000(2)
C58 0.023(3) 0.035(3) 0.022(3) -0.003(2) 0.013(2) -0.009(2)
C51 0.029(3) 0.032(3) 0.017(3) 0.004(2) 0.012(2) 0.006(2)
C54 0.042(4) 0.031(3) 0.021(3) 0.004(2) 0.015(3) 0.015(3)
C41 0.027(3) 0.029(3) 0.020(3) 0.001(2) 0.008(2) 0.007(2)
C25 0.024(3) 0.026(3) 0.028(3) -0.001(2) 0.007(2) -0.003(2)
C16 0.031(3) 0.030(3) 0.027(3) -0.004(3) 0.016(3) -0.001(3)
C59 0.036(3) 0.030(3) 0.016(3) 0.002(2) 0.011(2) -0.015(3)
C30 0.039(4) 0.033(4) 0.029(3) -0.008(3) 0.003(3) 0.004(3)
C48 0.033(3) 0.032(4) 0.024(3) 0.000(3) 0.009(3) -0.008(3)
C23 0.025(3) 0.038(4) 0.033(3) -0.009(3) 0.009(3) 0.000(3)
C47 0.053(4) 0.026(3) 0.029(3) -0.011(3) 0.019(3) -0.014(3)
C29 0.022(3) 0.024(3) 0.028(3) 0.002(2) 0.014(2) -0.003(2)
C53 0.047(4) 0.047(4) 0.024(3) 0.005(3) 0.025(3) 0.022(3)
C31 0.043(4) 0.032(4) 0.033(4) -0.007(3) 0.014(3) -0.001(3)
C15 0.032(3) 0.040(4) 0.038(4) -0.009(3) 0.020(3) 0.000(3)
C22 0.030(3) 0.044(4) 0.040(4) 0.003(3) 0.020(3) 0.001(3)
C52 0.030(3) 0.044(4) 0.032(3) 0.012(3) 0.020(3) 0.008(3)
C12 0.041(4) 0.028(4) 0.042(4) -0.002(3) 0.022(3) 0.001(3)
C21 0.027(3) 0.032(4) 0.042(4) 0.003(3) 0.014(3) -0.002(3)
C19 0.041(4) 0.033(4) 0.040(4) 0.002(3) 0.026(3) -0.002(3)
C28 0.034(4) 0.025(3) 0.053(4) -0.001(3) 0.023(3) -0.004(3)
C24 0.025(3) 0.028(3) 0.036(3) -0.005(3) 0.008(3) -0.003(2)
C14 0.043(4) 0.032(4) 0.039(4) -0.005(3) 0.016(3) 0.013(3)
B1 0.021(3) 0.017(3) 0.019(3) 0.000(2) 0.010(2) 0.000(2)
C4 0.054(4) 0.032(4) 0.030(3) 0.011(3) 0.021(3) 0.003(3)
C13 0.061(5) 0.022(3) 0.040(4) 0.003(3) 0.021(4) 0.007(3)
C1 0.052(5) 0.045(4) 0.028(3) 0.008(3) 0.016(3) 0.011(4)
C27 0.040(4) 0.044(5) 0.052(5) -0.015(4) 0.025(4) -0.001(3)
C3 0.053(5) 0.046(4) 0.025(3) 0.009(3) 0.019(3) 0.014(4)
C2 0.047(4) 0.056(5) 0.033(4) 0.013(4) 0.019(3) 0.014(4)
C26 0.039(4) 0.033(4) 0.087(7) 0.006(4) 0.037(4) -0.004(3)
C5 0.057(5) 0.039(4) 0.041(4) 0.010(3) 0.032(4) 0.010(3)
C9 0.064(6) 0.035(4) 0.061(6) -0.001(4) 0.038(5) -0.002(4)
C17 0.066(6) 0.033(4) 0.066(6) 0.007(4) 0.045(5) -0.006(4)
C8 0.063(5) 0.037(4) 0.036(4) 0.000(3) 0.023(4) 0.003(4)
C18 0.051(5) 0.047(5) 0.053(5) 0.001(4) 0.012(4) 0.023(4)
C10 0.084(7) 0.040(5) 0.052(5) -0.005(4) 0.041(5) -0.008(4)
C6 0.073(6) 0.058(6) 0.045(5) 0.008(4) 0.031(4) 0.032(5)
C7 0.040(5) 0.097(8) 0.037(4) 0.010(5) 0.012(4) 0.010(5)
C33 0.042(9) 0.061(10) 0.047(9) 0.014(9) 0.006(7) 0.023(8)
C32 0.050(9) 0.054(8) 0.047(9) -0.006(7) 0.009(7) 0.003(7)
C37 0.064(12) 0.059(11) 0.039(9) 0.006(10) 0.011(8) 0.023(10)
C36 0.087(13) 0.056(10) 0.035(9) -0.006(8) -0.003(8) 0.018(10)
C35 0.073(14) 0.055(14) 0.058(12) 0.008(11) -0.010(9) 0.009(12)
C34 0.048(10) 0.069(10) 0.055(11) 0.020(9) -0.006(8) 0.012(8)
F2 0.090(10) 0.085(8) 0.081(9) 0.006(7) 0.045(8) 0.024(8)
F3 0.084(10) 0.059(8) 0.086(12) -0.017(8) 0.016(9) -0.016(8)

loop_
_atom_type_symbol
_atom_type_description
_atom_type_scat_dispersion_real
_atom_type_scat_dispersion_imag
_atom_type_scat_source
C C 0.0181 0.0091 'International Tables Vol C Tables 4.2.6.8 and 6.1.1.4'
H H 0.0000 0.0000 'International Tables Vol C Tables 4.2.6.8 and 6.1.1.4'
B B 0.0090 0.0039 'International Tables Vol C Tables 4.2.6.8 and 6.1.1.4'
F F 0.0727 0.0534 'International Tables Vol C Tables 4.2.6.8 and 6.1.1.4'
N N 0.0311 0.0180 'International Tables Vol C Tables 4.2.6.8 and 6.1.1.4'
Sb Sb -0.0562 5.8946 'International Tables Vol C Tables 4.2.6.8 and 6.1.1.4'

loop_
_exptl_crystal_face_index_h
_exptl_crystal_face_index_k
_exptl_crystal_face_index_l
_exptl_crystal_face_perp_dist
-3 -11 0 0.0803
3 11 0 0.0803
-11 3 8 0.0788
11 -3 -8 0.0788
9 -6 -7 0.0887
-9 6 7 0.0887
-6 -10 2 0.0775
6 10 -2 0.0775
7 -6 3 0.0503
-7 6 -3 0.0503
-8 -6 -3 0.0510
8 6 3 0.0510

loop_
_geom_angle_atom_site_label_1
_geom_angle_atom_site_label_2
_geom_angle_atom_site_label_3
_geom_angle
F1 Sb1 C29 87.0(2)
F1 Sb1 C1 99.3(3)
F1 Sb1 C2 93.5(2)
F1 Sb1 C5 133.4(3)
C29 Sb1 C2 139.2(3)
C29 Sb1 C5 98.8(3)
C1 Sb1 C29 105.8(3)
C1 Sb1 C2 33.9(3)
C1 Sb1 C5 34.6(3)
C5 Sb1 C2 53.2(3)
C29 N2 C11 128.0(5)
C29 N2 C31 109.3(6)
C31 N2 C11 122.6(6)
C30 N1 C20 124.5(6)
C29 N1 C20 125.3(5)
C29 N1 C30 110.1(6)
F7 C42 C43 121.7(6)
F7 C42 C41 119.1(5)
C43 C42 C41 119.2(6)
F8 C43 C42 116.3(5)
F8 C43 C38 118.3(5)
C42 C43 C38 125.3(6)
C43 C38 B1 119.3(5)
C39 C38 C43 112.6(5)
C39 C38 B1 126.7(5)
F4 C39 C38 121.2(5)
F4 C39 C40 114.3(5)
C40 C39 C38 124.4(6)
F22 C60 C61 120.1(6)
F22 C60 C59 120.5(6)
C59 C60 C61 119.5(6)
C61 C56 C57 113.4(5)
C61 C56 B1 127.3(5)
C57 C56 B1 119.0(5)
F23 C61 C60 114.6(5)
F23 C61 C56 121.4(5)
C56 C61 C60 124.0(6)
C55 C50 B1 119.0(5)
C51 C50 C55 113.6(5)
C51 C50 B1 127.1(5)
F9 C45 C44 121.4(5)
F9 C45 C46 115.0(6)
C44 C45 C46 123.6(6)
C45 C44 C49 113.5(6)
C45 C44 B1 125.8(5)
C49 C44 B1 119.9(5)
F18 C55 C50 119.5(5)
F18 C55 C54 115.6(6)
C54 C55 C50 125.0(6)
C25 C20 N1 119.0(6)
C25 C20 C21 122.6(6)
C21 C20 N1 118.4(6)
F13 C49 C44 118.7(5)
F13 C49 C48 115.9(6)
C48 C49 C44 125.4(6)
F19 C57 C56 119.1(5)
F19 C57 C58 116.2(5)
C58 C57 C56 124.7(6)
F10 C46 C45 120.0(7)
F10 C46 C47 120.2(6)
C47 C46 C45 119.7(6)
C16 C11 N2 119.1(6)
C16 C11 C12 122.7(6)
C12 C11 N2 117.9(6)
F5 C40 C39 120.5(6)
F5 C40 C41 119.3(6)
C41 C40 C39 120.2(6)
F20 C58 C57 121.2(6)
F20 C58 C59 119.3(6)
C57 C58 C59 119.4(6)
F14 C51 C50 121.6(5)
F14 C51 C52 115.3(6)
C50 C51 C52 123.0(6)
F17 C54 C55 120.5(7)
C53 C54 F17 120.1(6)
C53 C54 C55 119.4(7)
F6 C41 C42 120.8(6)
F6 C41 C40 120.9(6)
C40 C41 C42 118.3(6)
C20 C25 C28 121.7(6)
C24 C25 C20 117.3(6)
C24 C25 C28 120.9(6)
C11 C16 C15 117.3(6)
C11 C16 C19 121.8(6)
C15 C16 C19 120.8(6)
F21 C59 C60 120.4(6)
F21 C59 C58 120.6(6)
C60 C59 C58 119.0(6)
N1 C30 H30 126.7
C31 C30 N1 106.6(6)
C31 C30 H30 126.7
F12 C48 C49 121.6(6)
F12 C48 C47 119.8(6)
C49 C48 C47 118.5(6)
C22 C23 C27 120.5(7)
C24 C23 C22 119.0(6)
C24 C23 C27 120.5(7)
F11 C47 C46 120.2(7)
F11 C47 C48 120.5(7)
C46 C47 C48 119.3(6)
N2 C29 Sb1 137.9(4)
N1 C29 Sb1 114.1(4)
N1 C29 N2 106.2(5)
F16 C53 C54 120.7(7)
F16 C53 C52 120.1(7)
C54 C53 C52 119.2(6)
N2 C31 H31 126.1
C30 C31 N2 107.8(6)
C30 C31 H31 126.1
C16 C15 H15 119.1
C14 C15 C16 121.8(7)
C14 C15 H15 119.1
C23 C22 H22 119.0
C21 C22 C23 121.9(7)
C21 C22 H22 119.0
F15 C52 C51 120.4(7)
F15 C52 C53 119.8(6)
C53 C52 C51 119.8(6)
C11 C12 C13 117.4(7)
C11 C12 C17 122.6(7)
C13 C12 C17 120.0(7)
C20 C21 C26 121.4(7)
C22 C21 C20 117.4(7)
C22 C21 C26 121.1(7)
C16 C19 H19A 109.5
C16 C19 H19B 109.5
C16 C19 H19C 109.5
H19A C19 H19B 109.5
H19A C19 H19C 109.5
H19B C19 H19C 109.5
C25 C28 H28A 109.5
C25 C28 H28B 109.5
C25 C28 H28C 109.5
H28A C28 H28B 109.5
H28A C28 H28C 109.5
H28B C28 H28C 109.5
C25 C24 H24 119.2
C23 C24 C25 121.7(6)
C23 C24 H24 119.2
C15 C14 C13 119.4(7)
C15 C14 C18 121.5(8)
C13 C14 C18 119.1(8)
C38 B1 C56 113.3(5)
C38 B1 C50 100.2(4)
C38 B1 C44 115.6(5)
C56 B1 C50 112.9(5)
C44 B1 C56 100.6(4)
C44 B1 C50 114.9(5)
C3 C4 C9 123.5(7)
C5 C4 C3 107.5(7)
C5 C4 C9 128.7(8)
C12 C13 H13 119.4
C14 C13 C12 121.2(7)
C14 C13 H13 119.4
C2 C1 Sb1 87.3(5)
C2 C1 C5 105.1(7)
C2 C1 C6 122.6(8)
C5 C1 Sb1 85.0(5)
C5 C1 C6 125.5(8)
C6 C1 Sb1 119.1(5)
C23 C27 H27A 109.5
C23 C27 H27B 109.5
C23 C27 H27C 109.5
H27A C27 H27B 109.5
H27A C27 H27C 109.5
H27B C27 H27C 109.5
C4 C3 C8 123.6(7)
C2 C3 C4 109.1(8)
C2 C3 C8 127.3(9)
C1 C2 Sb1 58.9(4)
C1 C2 C7 123.7(8)
C3 C2 Sb1 90.5(5)
C3 C2 C1 108.6(8)
C3 C2 C7 127.7(9)
C7 C2 Sb1 116.3(5)
C21 C26 H26A 109.5
C21 C26 H26B 109.5
C21 C26 H26C 109.5
H26A C26 H26B 109.5
H26A C26 H26C 109.5
H26B C26 H26C 109.5
C4 C5 Sb1 91.2(5)
C4 C5 C1 109.4(8)
C4 C5 C10 127.1(8)
C1 C5 Sb1 60.4(4)
C1 C5 C10 123.5(7)
C10 C5 Sb1 114.2(5)
C4 C9 H9A 109.5
C4 C9 H9B 109.5
C4 C9 H9C 109.5
H9A C9 H9B 109.5
H9A C9 H9C 109.5
H9B C9 H9C 109.5
C12 C17 H17A 109.5
C12 C17 H17B 109.5
C12 C17 H17C 109.5
H17A C17 H17B 109.5
H17A C17 H17C 109.5
H17B C17 H17C 109.5
C3 C8 H8A 109.5
C3 C8 H8B 109.5
C3 C8 H8C 109.5
H8A C8 H8B 109.5
H8A C8 H8C 109.5
H8B C8 H8C 109.5
C14 C18 H18A 109.5
C14 C18 H18B 109.5
C14 C18 H18C 109.5
H18A C18 H18B 109.5
H18A C18 H18C 109.5
H18B C18 H18C 109.5
C5 C10 H10A 109.5
C5 C10 H10B 109.5
C5 C10 H10C 109.5
H10A C10 H10B 109.5
H10A C10 H10C 109.5
H10B C10 H10C 109.5
C1 C6 H6A 109.5
C1 C6 H6B 109.5
C1 C6 H6C 109.5
H6A C6 H6B 109.5
H6A C6 H6C 109.5
H6B C6 H6C 109.5
C2 C7 H7A 109.5
C2 C7 H7B 109.5
C2 C7 H7C 109.5
H7A C7 H7B 109.5
H7A C7 H7C 109.5
H7B C7 H7C 109.5
C34 C33 C32 119.7(12)
F2 C33 C32 117.5(13)
F2 C33 C34 122.8(14)
C33 C32 C37 120.9(12)
F3 C32 C33 118.4(13)
F3 C32 C37 120.7(14)
C32 C37 H37 120.6
C36 C37 C32 118.9(14)
C36 C37 H37 120.6
C37 C36 H36 119.9
C35 C36 C37 120.3(15)
C35 C36 H36 119.9
C36 C35 H35 119.7
C36 C35 C34 120.5(16)
C34 C35 H35 119.7
C33 C34 C35 119.6(15)
C33 C34 H34 120.2
C35 C34 H34 120.2

loop_
_geom_bond_atom_site_label_1
_geom_bond_atom_site_label_2
_geom_bond_distance
Sb1 F1 1.942(5)
Sb1 C29 2.294(6)
Sb1 C1 2.234(7)
Sb1 C2 2.607(8)
Sb1 C5 2.560(7)
F4 C39 1.358(7)
F8 C43 1.348(7)
F23 C61 1.354(7)
F9 C45 1.349(8)
F19 C57 1.351(7)
F13 C49 1.353(7)
F7 C42 1.337(7)
F18 C55 1.356(8)
F14 C51 1.345(8)
F5 C40 1.344(7)
F22 C60 1.333(8)
F6 C41 1.335(7)
F17 C54 1.359(8)
F20 C58 1.348(7)
F12 C48 1.338(8)
F15 C52 1.322(8)
F21 C59 1.338(7)
F10 C46 1.340(8)
F16 C53 1.348(7)
F11 C47 1.339(8)
N2 C11 1.449(8)
N2 C29 1.352(8)
N2 C31 1.367(9)
N1 C20 1.441(8)
N1 C30 1.377(9)
N1 C29 1.333(8)
C42 C43 1.368(9)
C42 C41 1.400(9)
C43 C38 1.404(8)
C38 C39 1.391(8)
C38 B1 1.646(8)
C39 C40 1.383(9)
C60 C61 1.394(8)
C60 C59 1.375(9)
C56 C61 1.375(9)
C56 C57 1.399(8)
C56 B1 1.654(8)
C50 C55 1.392(9)
C50 C51 1.376(9)
C50 B1 1.656(8)
C45 C44 1.381(9)
C45 C46 1.398(9)
C44 C49 1.395(9)
C44 B1 1.648(8)
C55 C54 1.375(9)
C20 C25 1.399(9)
C20 C21 1.403(9)
C49 C48 1.370(9)
C57 C58 1.367(9)
C46 C47 1.371(11)
C11 C16 1.387(9)
C11 C12 1.389(10)
C40 C41 1.373(9)
C58 C59 1.377(10)
C51 C52 1.401(9)
C54 C53 1.352(11)
C25 C28 1.491(9)
C25 C24 1.394(10)
C16 C15 1.402(10)
C16 C19 1.508(10)
C30 H30 0.9500
C30 C31 1.338(11)
C48 C47 1.387(11)
C23 C22 1.394(11)
C23 C24 1.388(10)
C23 C27 1.501(10)
C53 C52 1.376(11)
C31 H31 0.9500
C15 H15 0.9500
C15 C14 1.367(11)
C22 H22 0.9500
C22 C21 1.382(11)
C12 C13 1.399(11)
C12 C17 1.505(11)
C21 C26 1.516(11)
C19 H19A 0.9800
C19 H19B 0.9800
C19 H19C 0.9800
C28 H28A 0.9800
C28 H28B 0.9800
C28 H28C 0.9800
C24 H24 0.9500
C14 C13 1.388(12)
C14 C18 1.518(10)
C4 C3 1.451(12)
C4 C5 1.376(11)
C4 C9 1.465(12)
C13 H13 0.9500
C1 C2 1.455(13)
C1 C5 1.458(12)
C1 C6 1.533(11)
C27 H27A 0.9800
C27 H27B 0.9800
C27 H27C 0.9800
C3 C2 1.374(11)
C3 C8 1.490(12)
C2 C7 1.499(13)
C26 H26A 0.9800
C26 H26B 0.9800
C26 H26C 0.9800
C5 C10 1.522(13)
C9 H9A 0.9800
C9 H9B 0.9800
C9 H9C 0.9800
C17 H17A 0.9800
C17 H17B 0.9800
C17 H17C 0.9800
C8 H8A 0.9800
C8 H8B 0.9800
C8 H8C 0.9800
C18 H18A 0.9800
C18 H18B 0.9800
C18 H18C 0.9800
C10 H10A 0.9800
C10 H10B 0.9800
C10 H10C 0.9800
C6 H6A 0.9800
C6 H6B 0.9800
C6 H6C 0.9800
C7 H7A 0.9800
C7 H7B 0.9800
C7 H7C 0.9800
C33 C32 1.375(15)
C33 C34 1.369(16)
C33 F2 1.314(19)
C32 C37 1.377(14)
C32 F3 1.315(18)
C37 H37 0.9500
C37 C36 1.375(16)
C36 H36 0.9500
C36 C35 1.370(17)
C35 H35 0.9500
C35 C34 1.377(16)
C34 H34 0.9500

loop_
_exptl_oxdiff_crystal_face_indexfrac_h
_exptl_oxdiff_crystal_face_indexfrac_k
_exptl_oxdiff_crystal_face_indexfrac_l
_exptl_oxdiff_crystal_face_x
_exptl_oxdiff_crystal_face_y
_exptl_oxdiff_crystal_face_z
-3.2211 -11.0965 0.4183 0.0027 0.0110 -0.9999
3.2211 11.0965 -0.4183 -0.0027 -0.0110 0.9999
-10.5496 3.0639 7.8872 0.2328 0.9710 0.0534
10.5496 -3.0639 -7.8872 -0.2328 -0.9710 -0.0534
9.3971 -5.5504 -7.4916 -0.2235 -0.9319 -0.2858
-9.3971 5.5504 7.4916 0.2235 0.9319 0.2858
-5.5966 -10.1998 2.2303 0.0562 0.2347 -0.9704
5.5966 10.1998 -2.2303 -0.0562 -0.2347 0.9704
7.2965 -6.4908 2.9625 -0.9035 -0.2679 -0.3345
-7.2965 6.4908 -2.9625 0.9035 0.2679 0.3345
-7.9925 -5.5240 -2.8146 0.7201 0.1336 -0.6809
7.9925 5.5240 2.8146 -0.7201 -0.1336 0.6809
